data_7243695
loop_
_publ_author_name
'Malaza, Siphelele S. P.'
'Mehlana, Gift'
'Cheung, Ocean'
'Hunter, Roger'
'Makhubela, Banothile C. E.'

_publ_section_title
;
 Crystalline Cu(ii) metal--organic frameworks based on a carboxamide
 pincer ligand and an NCONCON--Pd(ii) pincer complex
;
_journal_issue 42
_journal_name_full CrystEngComm
_journal_page_first 7418
_journal_page_last 7424
_journal_paper_doi 10.1039/D1CE00999K
_journal_volume 23
_journal_year 2021
_chemical_formula_sum 'C50 H40 Cu2 N8 O16 Pd2'
_chemical_formula_weight 1348.78
_space_group_crystal_system monoclinic
_space_group_IT_number 9
_space_group_name_Hall 'C -2yc'
_space_group_name_H-M_alt 'C 1 c 1'
_atom_sites_solution_hydrogens geom
_audit_creation_method SHELXL-2016/6
_audit_update_record
;
2021-03-01 deposited with the CCDC.	2021-10-06 downloaded from the CCDC.
;
_cell_angle_alpha 90
_cell_angle_beta 117.440(2)
_cell_angle_gamma 90
_cell_formula_units_Z 4
_cell_length_a 19.6662(2)
_cell_length_b 20.91510(10)
_cell_length_c 18.3648(2)
_cell_measurement_reflns_used 11270
_cell_measurement_temperature 293(2)
_cell_measurement_theta_max 27.80
_cell_measurement_theta_min 2.70
_cell_volume 6703.97(16)
_computing_structure_refinement 'SHELXL-2016/6 (Sheldrick, 2016)'
_diffrn_ambient_temperature 293(2)
_diffrn_measured_fraction_theta_full 0.989
_diffrn_measured_fraction_theta_max 0.984
_diffrn_measurement_device_type Bruker
_diffrn_radiation_type CuK\a
_diffrn_radiation_wavelength 1.54184
_diffrn_reflns_av_R_equivalents 0.0376
_diffrn_reflns_av_unetI/netI 0.0358
_diffrn_reflns_Laue_measured_fraction_full 0.989
_diffrn_reflns_Laue_measured_fraction_max 0.984
_diffrn_reflns_limit_h_max 24
_diffrn_reflns_limit_h_min -24
_diffrn_reflns_limit_k_max 25
_diffrn_reflns_limit_k_min -22
_diffrn_reflns_limit_l_max 22
_diffrn_reflns_limit_l_min -22
_diffrn_reflns_number 34584
_diffrn_reflns_point_group_measured_fraction_full 0.871
_diffrn_reflns_point_group_measured_fraction_max 0.852
_diffrn_reflns_theta_full 67.684
_diffrn_reflns_theta_max 72.125
_diffrn_reflns_theta_min 3.298
_exptl_absorpt_coefficient_mu 5.496
_exptl_absorpt_correction_type multi-scan
_exptl_crystal_colour green
_exptl_crystal_density_diffrn 1.336
_exptl_crystal_description block
_exptl_crystal_F_000 2696
_exptl_crystal_size_max 0.12
_exptl_crystal_size_mid 0.10
_exptl_crystal_size_min 0.07
_exptl_transmission_factor_max 0.995
_exptl_transmission_factor_min 0.955
_refine_diff_density_max 1.027
_refine_diff_density_min -0.882
_refine_diff_density_rms 0.094
_refine_ls_abs_structure_details
;
 Flack x determined using 4400 quotients [(I+)-(I-)]/[(I+)+(I-)]
 (Parsons, Flack and Wagner, Acta Cryst. B69 (2013) 249-259).
;
_refine_ls_abs_structure_Flack 0.379(6)
_refine_ls_extinction_method none
_refine_ls_goodness_of_fit_ref 1.029
_refine_ls_hydrogen_treatment constr
_refine_ls_matrix_type full
_refine_ls_number_parameters 709
_refine_ls_number_reflns 11270
_refine_ls_number_restraints 2
_refine_ls_restrained_S_all 1.029
_refine_ls_R_factor_all 0.0478
_refine_ls_R_factor_gt 0.0468
_refine_ls_shift/su_max 0.033
_refine_ls_shift/su_mean 0.001
_refine_ls_structure_factor_coef Fsqd
_refine_ls_weighting_details 'w=1/[\s^2^(Fo^2^)+(0.0637P)^2^+45.1921P] where P=(Fo^2^+2Fc^2^)/3'
_refine_ls_weighting_scheme calc
_refine_ls_wR_factor_gt 0.1209
_refine_ls_wR_factor_ref 0.1216
_reflns_Friedel_coverage 0.731
_reflns_Friedel_fraction_full 0.752
_reflns_Friedel_fraction_max 0.721
_reflns_number_gt 10981
_reflns_number_total 11270
_reflns_threshold_expression 'I > 2\s(I)'
_cod_data_source_file d1ce00999k2.cif
_cod_data_source_block C:\Users\GIFTME~1\DOCUME~1\MYPHDS~1\Sphe\Sphe\bm41_sq
_cod_depositor_comments 'Adding full bibliography for 7243694--7243695.cif.'
_cod_original_cell_volume 6703.96(15)
_cod_original_sg_symbol_H-M 'C c'
_cod_database_code 7243695
_shelx_shelxl_version_number 2016/6
_shelx_space_group_comment
;
The symmetry employed for this shelxl refinement is uniquely defined
by the following loop, which should always be used as a source of
symmetry information in preference to the above space-group names.
They are only intended as comments.
;

loop_
_space_group_symop_operation_xyz
'x, y, z'
'x, -y, z+1/2'
'x+1/2, y+1/2, z'
'x+1/2, -y+1/2, z+1/2'

loop_
_atom_site_label
_atom_site_type_symbol
_atom_site_fract_x
_atom_site_fract_y
_atom_site_fract_z
_atom_site_U_iso_or_equiv
_atom_site_adp_type
_atom_site_occupancy
_atom_site_site_symmetry_order
_atom_site_calc_flag
_atom_site_refinement_flags_posn
_atom_site_refinement_flags_adp
_atom_site_refinement_flags_occupancy
_atom_site_disorder_assembly
_atom_site_disorder_group
Pd1 Pd 0.32672(3) -0.19662(3) 0.42163(3) 0.02674(15) Uani 1 1 d . . . . .
Pd2 Pd 0.58122(3) 0.68476(3) 0.59362(3) 0.02914(16) Uani 1 1 d . . . . .
Cu1 Cu 0.51527(7) 0.22420(6) 0.55228(7) 0.0245(3) Uani 1 1 d . . . . .
Cu2 Cu 0.37775(7) 0.25999(5) 0.44518(7) 0.0248(3) Uani 1 1 d . . . . .
O73 O 0.4177(4) 0.7705(3) 0.8685(4) 0.0317(13) Uani 1 1 d . . . . .
O36 O 0.3491(4) 0.1722(3) 0.4565(4) 0.0324(13) Uani 1 1 d . . . . .
O77 O 0.6257(4) 0.2012(3) 0.6524(4) 0.0282(12) Uani 1 1 d . . . . .
O57 O 0.4259(4) 0.3440(3) 0.4536(4) 0.0329(13) Uani 1 1 d . . . . .
O64 O 0.6253(4) 0.5980(3) 0.4213(4) 0.0364(14) Uani 1 1 d . . . . .
O72 O 0.5398(4) 0.7875(3) 0.9618(4) 0.0335(14) Uani 1 1 d . . . . .
O35 O 0.4706(4) 0.1397(3) 0.5315(4) 0.0352(14) Uani 1 1 d . . . . .
N46 N 0.6078(4) 0.7351(4) 0.5238(5) 0.0286(15) Uani 1 1 d . . . . .
O27 O 0.3063(4) -0.3896(3) 0.3811(5) 0.0403(16) Uani 1 1 d . . . . .
O20 O 0.3607(4) -0.2857(3) 0.0400(4) 0.0348(14) Uani 1 1 d . . . . .
O74 O 0.5884(5) 0.8801(3) 0.6087(5) 0.0444(18) Uani 1 1 d . . . . .
O56 O 0.5413(4) 0.3153(3) 0.5539(4) 0.0330(14) Uani 1 1 d . . . . .
O19 O 0.4714(4) -0.2405(3) 0.1280(4) 0.0373(14) Uani 1 1 d . . . . .
O90 O 0.2707(4) 0.2846(3) 0.3469(4) 0.0378(15) Uani 1 1 d . . . . .
O37 O 0.2636(4) -0.1193(3) 0.5849(5) 0.0405(16) Uani 1 1 d . . . . .
N47 N 0.5935(5) 0.6124(4) 0.5276(5) 0.0339(17) Uani 1 1 d . . . . .
N9 N 0.2856(4) -0.2499(4) 0.4769(5) 0.0295(16) Uani 1 1 d . . . . .
C28 C 0.3301(5) -0.0636(4) 0.4922(6) 0.0269(17) Uani 1 1 d . . . . .
N10 N 0.3308(5) -0.2827(3) 0.3725(5) 0.0304(16) Uani 1 1 d . . . . .
N39 N 0.5733(5) 0.7736(3) 0.6340(5) 0.0307(16) Uani 1 1 d . . . . .
C30 C 0.4263(5) 0.0128(4) 0.5047(5) 0.0323(19) Uani 1 1 d . . . . .
H30 H 0.475499 0.021882 0.512393 0.039 Uiso 1 1 calc R U . . .
C4 C 0.2656(5) -0.2216(4) 0.5289(5) 0.0294(18) Uani 1 1 d . . . . .
C29 C 0.4054(6) -0.0493(4) 0.5066(6) 0.0341(19) Uani 1 1 d . . . . .
H29 H 0.440711 -0.082051 0.517321 0.041 Uiso 1 1 calc R U . . .
N2 N 0.3090(4) -0.1288(3) 0.4903(5) 0.0281(15) Uani 1 1 d . . . . .
C68 C 0.5105(6) 0.7889(4) 0.8233(5) 0.0278(18) Uani 1 1 d . . . . .
C34 C 0.3984(5) 0.1304(4) 0.4926(5) 0.0268(18) Uani 1 1 d . . . . .
C71 C 0.4867(5) 0.7823(4) 0.8885(6) 0.0284(18) Uani 1 1 d . . . . .
C54 C 0.6233(5) 0.4985(4) 0.5515(6) 0.0317(19) Uani 1 1 d . . . . .
H54 H 0.675442 0.507202 0.573626 0.038 Uiso 1 1 calc R U . . .
C44 C 0.6540(6) 0.7363(5) 0.4265(7) 0.041(2) Uani 1 1 d . . . . .
H44 H 0.669871 0.714913 0.392606 0.049 Uiso 1 1 calc R U . . .
C41 C 0.6097(5) 0.7983(4) 0.5298(6) 0.0304(19) Uani 1 1 d . . . . .
C33 C 0.2776(5) -0.0137(4) 0.4785(6) 0.0308(18) Uani 1 1 d . . . . .
H33 H 0.228387 -0.022670 0.470548 0.037 Uiso 1 1 calc R U . . .
C7 C 0.2486(5) -0.3512(4) 0.5002(6) 0.0313(18) Uani 1 1 d . . . . .
H7 H 0.242372 -0.394837 0.489475 0.038 Uiso 1 1 calc R U . . .
C31 C 0.3740(6) 0.0633(4) 0.4912(6) 0.0302(19) Uani 1 1 d . . . . .
C45 C 0.6294(5) 0.7027(4) 0.4732(6) 0.0288(18) Uani 1 1 d . . . . .
C32 C 0.2997(5) 0.0489(4) 0.4768(6) 0.0316(19) Uani 1 1 d . . . . .
H32 H 0.264504 0.081781 0.465858 0.038 Uiso 1 1 calc R U . . .
C52 C 0.5214(5) 0.4218(4) 0.5124(5) 0.0281(17) Uani 1 1 d . . . . .
C11 C 0.3070(5) -0.3326(4) 0.3999(5) 0.0276(18) Uani 1 1 d . . . . .
C48 C 0.6175(5) 0.6313(4) 0.4715(6) 0.0323(19) Uani 1 1 d . . . . .
C8 C 0.2799(5) -0.3128(4) 0.4612(5) 0.0262(17) Uani 1 1 d . . . . .
C40 C 0.5891(6) 0.8227(4) 0.5960(7) 0.0319(18) Uani 1 1 d . . . . .
C65 C 0.5534(6) 0.7866(4) 0.6978(6) 0.0297(18) Uani 1 1 d . . . . .
C6 C 0.2270(6) -0.3242(5) 0.5549(6) 0.034(2) Uani 1 1 d . . . . .
H6 H 0.207060 -0.349982 0.581735 0.041 Uiso 1 1 calc R U . . .
C53 C 0.5982(5) 0.4357(4) 0.5467(6) 0.0305(18) Uani 1 1 d . . . . .
H53 H 0.633899 0.402724 0.566837 0.037 Uiso 1 1 calc R U . . .
C15 C 0.3913(5) -0.2783(4) 0.1808(6) 0.0315(19) Uani 1 1 d . . . . .
C3 C 0.2788(5) -0.1501(4) 0.5370(5) 0.0316(19) Uani 1 1 d . . . . .
C67 C 0.4581(6) 0.8041(5) 0.7424(6) 0.041(2) Uani 1 1 d . . . . .
H67 H 0.407983 0.814837 0.729903 0.049 Uiso 1 1 calc R U . . .
C55 C 0.4930(5) 0.3553(4) 0.5048(5) 0.0277(17) Uani 1 1 d . . . . .
C16 C 0.4416(5) -0.2574(5) 0.2581(6) 0.036(2) Uani 1 1 d . . . . .
H16 H 0.488017 -0.239261 0.267135 0.044 Uiso 1 1 calc R U . . .
C43 C 0.6555(7) 0.8033(5) 0.4297(7) 0.046(3) Uani 1 1 d . . . . .
H43 H 0.670724 0.826890 0.396842 0.055 Uiso 1 1 calc R U . . .
C66 C 0.4801(6) 0.8032(5) 0.6802(6) 0.039(2) Uani 1 1 d . . . . .
H66 H 0.445037 0.814028 0.626778 0.047 Uiso 1 1 calc R U . . .
C5 C 0.2345(6) -0.2587(5) 0.5705(6) 0.0338(19) Uani 1 1 d . . . . .
H5 H 0.219607 -0.240217 0.606945 0.041 Uiso 1 1 calc R U . . .
C18 C 0.4085(5) -0.2677(4) 0.1104(5) 0.0280(18) Uani 1 1 d . . . . .
C51 C 0.4679(5) 0.4722(4) 0.4826(6) 0.0318(18) Uani 1 1 d . . . . .
H51 H 0.415689 0.463192 0.458132 0.038 Uiso 1 1 calc R U . . .
C14 C 0.3221(5) -0.3071(4) 0.1676(6) 0.0326(19) Uani 1 1 d . . . . .
H14 H 0.288541 -0.322345 0.115785 0.039 Uiso 1 1 calc R U . . .
C17 C 0.4239(5) -0.2628(4) 0.3224(6) 0.0329(18) Uani 1 1 d . . . . .
H17 H 0.458891 -0.249502 0.374768 0.039 Uiso 1 1 calc R U . . .
C12 C 0.3524(6) -0.2889(4) 0.3085(5) 0.0294(18) Uani 1 1 d . . . . .
C13 C 0.3036(6) -0.3129(4) 0.2314(6) 0.035(2) Uani 1 1 d . . . . .
H13 H 0.258273 -0.332982 0.222620 0.042 Uiso 1 1 calc R U . . .
C42 C 0.6331(6) 0.8343(5) 0.4843(7) 0.043(2) Uani 1 1 d . . . . .
H42 H 0.634482 0.878670 0.488548 0.052 Uiso 1 1 calc R U . . .
C69 C 0.5845(6) 0.7757(5) 0.8399(6) 0.035(2) Uani 1 1 d . . . . .
H69 H 0.620800 0.768041 0.893805 0.042 Uiso 1 1 calc R U . . .
C50 C 0.4925(6) 0.5352(4) 0.4896(6) 0.034(2) Uani 1 1 d . . . . .
H50 H 0.457015 0.568299 0.471645 0.041 Uiso 1 1 calc R U . . .
C49 C 0.5703(6) 0.5486(4) 0.5233(6) 0.033(2) Uani 1 1 d . . . . .
C70 C 0.6068(5) 0.7735(5) 0.7784(6) 0.039(2) Uani 1 1 d . . . . .
H70 H 0.657034 0.763430 0.791001 0.047 Uiso 1 1 calc R U . . .
N20 N 0.5165(6) 0.6178(4) 0.7652(6) 0.043(2) Uani 1 1 d . . . . .
O1 O 0.3739(4) -0.1378(3) 0.3672(4) 0.0387(15) Uani 1 1 d . . . . .
O2 O 0.5701(4) 0.6318(3) 0.6830(4) 0.0391(15) Uani 1 1 d . . . . .
C23 C 0.5139(6) 0.6323(4) 0.6962(6) 0.035(2) Uani 1 1 d . . . . .
C24 C 0.3455(6) -0.1227(5) 0.2912(6) 0.036(2) Uani 1 1 d . . . . .
N25 N 0.3875(6) -0.0888(5) 0.2674(6) 0.053(2) Uani 1 1 d . . . . .
C26 C 0.4354(6) 0.6458(5) 0.6238(7) 0.046(2) Uani 1 1 d . . . . .
H26A H 0.441982 0.663663 0.579323 0.068 Uiso 1 1 calc R U . . .
H26B H 0.408019 0.675579 0.640415 0.068 Uiso 1 1 calc R U . . .
H26C H 0.406864 0.606673 0.606269 0.068 Uiso 1 1 calc R U . . .
C36 C 0.2681(7) -0.1444(6) 0.2325(8) 0.056(3) Uani 1 1 d . . . . .
H36A H 0.247387 -0.170441 0.260494 0.083 Uiso 1 1 calc R U . . .
H36B H 0.270886 -0.168860 0.189720 0.083 Uiso 1 1 calc R U . . .
H36C H 0.235645 -0.107896 0.208999 0.083 Uiso 1 1 calc R U . . .
C19 C 0.5923(8) 0.6044(7) 0.8359(8) 0.058(3) Uani 1 1 d . . . . .
H19A H 0.631967 0.612968 0.820636 0.088 Uiso 1 1 calc R U . . .
H19B H 0.594601 0.560387 0.851589 0.088 Uiso 1 1 calc R U . . .
H19C H 0.599315 0.631282 0.881262 0.088 Uiso 1 1 calc R U . . .
C20 C 0.4524(8) 0.6185(6) 0.7833(9) 0.061(3) Uani 1 1 d . . . . .
H20A H 0.447962 0.660083 0.802712 0.091 Uiso 1 1 calc R U . . .
H20B H 0.460482 0.587165 0.824673 0.091 Uiso 1 1 calc R U . . .
H20C H 0.406256 0.608606 0.734394 0.091 Uiso 1 1 calc R U . . .
C25 C 0.3633(8) -0.0707(8) 0.1821(8) 0.067(4) Uani 1 1 d . . . . .
H25A H 0.388896 -0.097241 0.159724 0.101 Uiso 1 1 calc R U . . .
H25B H 0.376183 -0.026738 0.179790 0.101 Uiso 1 1 calc R U . . .
H25C H 0.308898 -0.076251 0.150824 0.101 Uiso 1 1 calc R U . . .
C37 C 0.4647(8) -0.0660(8) 0.3259(9) 0.074(4) Uani 1 1 d . . . . .
H37A H 0.460172 -0.032727 0.359430 0.111 Uiso 1 1 calc R U . . .
H37B H 0.490320 -0.049737 0.296265 0.111 Uiso 1 1 calc R U . . .
H37C H 0.493642 -0.100896 0.360212 0.111 Uiso 1 1 calc R U . . .

loop_
_atom_site_aniso_label
_atom_site_aniso_U_11
_atom_site_aniso_U_22
_atom_site_aniso_U_33
_atom_site_aniso_U_23
_atom_site_aniso_U_13
_atom_site_aniso_U_12
Pd1 0.0329(3) 0.0276(3) 0.0262(3) -0.0018(3) 0.0192(3) -0.0035(2)
Pd2 0.0411(4) 0.0277(3) 0.0281(3) -0.0015(2) 0.0240(3) -0.0046(3)
Cu1 0.0265(6) 0.0278(6) 0.0211(6) 0.0007(5) 0.0127(5) -0.0007(5)
Cu2 0.0274(6) 0.0258(6) 0.0220(6) 0.0007(5) 0.0119(5) -0.0023(5)
O73 0.029(3) 0.044(3) 0.029(3) 0.001(3) 0.018(3) 0.004(3)
O36 0.037(3) 0.030(3) 0.032(3) 0.004(3) 0.018(3) 0.002(3)
O77 0.030(3) 0.028(3) 0.023(3) 0.003(2) 0.009(3) -0.001(2)
O57 0.034(3) 0.031(3) 0.028(3) 0.005(2) 0.009(3) -0.006(2)
O64 0.050(4) 0.040(3) 0.033(3) -0.001(3) 0.031(3) 0.004(3)
O72 0.034(3) 0.048(4) 0.022(3) -0.001(3) 0.016(3) -0.002(3)
O35 0.031(3) 0.028(3) 0.038(4) 0.000(3) 0.009(3) 0.000(2)
N46 0.027(4) 0.036(4) 0.026(4) -0.003(3) 0.016(3) -0.004(3)
O27 0.056(4) 0.032(3) 0.042(4) -0.007(3) 0.030(4) -0.004(3)
O20 0.038(4) 0.039(3) 0.031(3) -0.001(3) 0.019(3) -0.007(3)
O74 0.063(5) 0.030(3) 0.059(5) 0.006(3) 0.044(4) 0.003(3)
O56 0.039(4) 0.032(3) 0.031(3) 0.003(2) 0.019(3) -0.001(3)
O19 0.030(3) 0.057(4) 0.027(3) -0.002(3) 0.015(3) -0.002(3)
O90 0.029(3) 0.044(4) 0.027(3) -0.003(3) 0.001(3) 0.005(3)
O37 0.052(4) 0.038(3) 0.046(4) -0.013(3) 0.036(4) -0.005(3)
N47 0.047(5) 0.031(4) 0.030(4) 0.001(3) 0.024(4) -0.009(3)
N9 0.028(4) 0.036(4) 0.024(4) 0.001(3) 0.011(3) 0.002(3)
C28 0.029(4) 0.026(4) 0.031(4) -0.006(3) 0.019(4) -0.003(3)
N10 0.039(4) 0.029(4) 0.031(4) -0.001(3) 0.023(4) 0.000(3)
N39 0.045(4) 0.029(4) 0.027(4) -0.002(3) 0.024(4) -0.006(3)
C30 0.027(4) 0.042(5) 0.026(4) 0.001(4) 0.011(4) -0.002(4)
C4 0.034(5) 0.030(4) 0.024(4) -0.002(3) 0.013(4) 0.007(3)
C29 0.039(5) 0.032(4) 0.035(5) 0.002(4) 0.020(4) 0.000(4)
N2 0.035(4) 0.024(3) 0.032(4) -0.003(3) 0.021(3) -0.001(3)
C68 0.045(5) 0.024(4) 0.021(4) -0.003(3) 0.021(4) 0.001(3)
C34 0.036(5) 0.030(4) 0.019(4) -0.004(3) 0.018(4) -0.003(3)
C71 0.033(5) 0.025(4) 0.030(5) 0.004(3) 0.017(4) 0.003(3)
C54 0.030(4) 0.038(5) 0.033(5) -0.006(4) 0.020(4) -0.010(4)
C44 0.037(5) 0.047(5) 0.046(6) 0.010(4) 0.026(5) 0.001(4)
C41 0.032(5) 0.035(5) 0.030(5) -0.001(4) 0.019(4) -0.001(4)
C33 0.026(4) 0.041(5) 0.031(5) -0.006(4) 0.018(4) -0.009(3)
C7 0.027(4) 0.032(4) 0.036(5) 0.001(4) 0.016(4) -0.002(3)
C31 0.046(5) 0.022(4) 0.028(4) -0.005(3) 0.021(4) -0.003(3)
C45 0.033(4) 0.037(5) 0.025(4) -0.002(3) 0.020(4) 0.000(3)
C32 0.035(5) 0.032(4) 0.029(5) -0.001(3) 0.015(4) 0.007(3)
C52 0.032(4) 0.037(4) 0.022(4) -0.005(3) 0.018(4) -0.002(3)
C11 0.030(4) 0.026(4) 0.024(4) 0.001(3) 0.010(4) -0.001(3)
C48 0.031(5) 0.039(5) 0.035(5) -0.004(4) 0.023(4) -0.001(4)
C8 0.030(4) 0.029(4) 0.017(4) 0.000(3) 0.008(3) 0.000(3)
C40 0.030(4) 0.032(4) 0.036(5) 0.005(4) 0.018(4) -0.001(4)
C65 0.041(5) 0.023(4) 0.030(4) -0.002(3) 0.021(4) 0.002(3)
C6 0.041(5) 0.042(5) 0.027(5) 0.006(4) 0.021(4) -0.003(4)
C53 0.032(5) 0.031(4) 0.029(4) -0.003(3) 0.013(4) 0.004(3)
C15 0.034(5) 0.036(5) 0.026(4) 0.000(3) 0.015(4) 0.004(4)
C3 0.035(5) 0.036(5) 0.024(4) 0.002(4) 0.015(4) 0.003(4)
C67 0.037(5) 0.054(6) 0.036(5) 0.005(4) 0.022(4) 0.015(4)
C55 0.033(5) 0.035(4) 0.019(4) 0.000(3) 0.015(4) 0.001(3)
C16 0.032(5) 0.045(5) 0.037(5) -0.009(4) 0.020(4) -0.004(4)
C43 0.059(7) 0.045(6) 0.050(7) 0.002(5) 0.040(6) -0.009(5)
C66 0.044(5) 0.050(5) 0.027(5) 0.015(4) 0.019(4) 0.015(4)
C5 0.037(5) 0.038(5) 0.029(5) 0.001(4) 0.018(4) -0.004(4)
C18 0.035(5) 0.027(4) 0.025(4) -0.003(3) 0.016(4) 0.006(3)
C51 0.029(4) 0.029(4) 0.036(5) -0.004(4) 0.015(4) -0.003(3)
C14 0.025(4) 0.042(5) 0.028(5) -0.003(4) 0.010(4) -0.007(3)
C17 0.036(5) 0.037(5) 0.024(4) -0.006(3) 0.013(4) -0.001(4)
C12 0.039(5) 0.033(4) 0.024(4) 0.001(3) 0.022(4) 0.004(4)
C13 0.033(5) 0.037(5) 0.030(5) 0.003(4) 0.011(4) 0.000(4)
C42 0.048(6) 0.031(5) 0.060(7) -0.002(4) 0.033(5) -0.003(4)
C69 0.039(5) 0.043(5) 0.023(4) -0.007(4) 0.014(4) -0.001(4)
C50 0.040(5) 0.037(5) 0.034(5) 0.009(4) 0.024(4) 0.011(4)
C49 0.053(6) 0.027(4) 0.032(5) -0.010(3) 0.030(5) -0.003(4)
C70 0.029(5) 0.063(6) 0.030(5) -0.007(4) 0.017(4) 0.002(4)
N20 0.058(6) 0.040(4) 0.042(5) -0.004(4) 0.032(4) -0.007(4)
O1 0.046(4) 0.045(4) 0.030(3) 0.000(3) 0.021(3) -0.008(3)
O2 0.043(4) 0.042(4) 0.037(4) 0.002(3) 0.022(3) 0.000(3)
C23 0.047(5) 0.026(4) 0.041(5) -0.002(4) 0.028(5) -0.005(4)
C24 0.041(5) 0.039(5) 0.035(5) 0.005(4) 0.023(4) -0.003(4)
N25 0.050(5) 0.069(6) 0.044(5) 0.008(4) 0.026(5) -0.009(5)
C26 0.043(6) 0.051(6) 0.047(6) 0.007(5) 0.024(5) -0.003(4)
C36 0.052(7) 0.065(7) 0.047(6) 0.011(5) 0.020(5) 0.000(5)
C19 0.061(7) 0.066(7) 0.047(7) 0.009(6) 0.023(6) 0.000(6)
C20 0.073(8) 0.057(7) 0.075(9) -0.010(6) 0.054(7) -0.013(6)
C25 0.066(8) 0.096(10) 0.044(7) 0.015(6) 0.029(6) -0.010(7)
C37 0.058(8) 0.101(11) 0.060(8) 0.011(7) 0.026(7) -0.024(7)

loop_
_atom_type_symbol
_atom_type_description
_atom_type_scat_dispersion_real
_atom_type_scat_dispersion_imag
_atom_type_scat_source
C C 0.0181 0.0091 'International Tables Vol C Tables 4.2.6.8 and 6.1.1.4'
H H 0.0000 0.0000 'International Tables Vol C Tables 4.2.6.8 and 6.1.1.4'
N N 0.0311 0.0180 'International Tables Vol C Tables 4.2.6.8 and 6.1.1.4'
O O 0.0492 0.0322 'International Tables Vol C Tables 4.2.6.8 and 6.1.1.4'
Cu Cu -1.9646 0.5888 'International Tables Vol C Tables 4.2.6.8 and 6.1.1.4'
Pd Pd 0.1215 3.9337 'International Tables Vol C Tables 4.2.6.8 and 6.1.1.4'

loop_
_geom_angle_atom_site_label_1
_geom_angle_atom_site_label_2
_geom_angle_atom_site_label_3
_geom_angle
_geom_angle_site_symmetry_1
_geom_angle_site_symmetry_3
_geom_angle_publ_flag
N9 Pd1 N10 80.4(3) . . ?
N9 Pd1 N2 80.9(3) . . ?
N10 Pd1 N2 161.3(3) . . ?
N9 Pd1 O1 177.5(3) . . ?
N10 Pd1 O1 101.2(3) . . ?
N2 Pd1 O1 97.4(3) . . ?
N46 Pd2 N47 82.2(3) . . ?
N46 Pd2 N39 80.3(3) . . ?
N47 Pd2 N39 162.4(3) . . ?
N46 Pd2 O2 171.0(3) . . ?
N47 Pd2 O2 99.2(3) . . ?
N39 Pd2 O2 98.4(3) . . ?
O35 Cu1 O72 89.2(3) . 2_564 ?
O35 Cu1 O56 168.3(3) . . ?
O72 Cu1 O56 88.2(3) 2_564 . ?
O35 Cu1 O19 89.4(3) . 2 ?
O72 Cu1 O19 169.4(3) 2_564 2 ?
O56 Cu1 O19 91.0(3) . 2 ?
O35 Cu1 O77 98.7(2) . . ?
O72 Cu1 O77 98.7(3) 2_564 . ?
O56 Cu1 O77 92.9(3) . . ?
O19 Cu1 O77 91.9(3) 2 . ?
O36 Cu2 O57 168.4(3) . . ?
O36 Cu2 O20 89.3(3) . 2 ?
O57 Cu2 O20 87.7(3) . 2 ?
O36 Cu2 O73 90.1(3) . 2_564 ?
O57 Cu2 O73 90.5(3) . 2_564 ?
O20 Cu2 O73 167.6(3) 2 2_564 ?
O36 Cu2 O90 95.5(3) . . ?
O57 Cu2 O90 96.0(3) . . ?
O20 Cu2 O90 100.3(3) 2 . ?
O73 Cu2 O90 92.1(3) 2_564 . ?
C71 O73 Cu2 125.2(6) . 2_565 ?
C34 O36 Cu2 121.5(6) . . ?
C55 O57 Cu2 122.3(6) . . ?
C71 O72 Cu1 119.1(6) . 2_565 ?
C34 O35 Cu1 122.6(6) . . ?
C41 N46 C45 123.2(8) . . ?
C41 N46 Pd2 120.0(6) . . ?
C45 N46 Pd2 116.7(6) . . ?
C18 O20 Cu2 118.1(6) . 2_554 ?
C55 O56 Cu1 121.3(6) . . ?
C18 O19 Cu1 126.4(6) . 2_554 ?
C48 N47 C49 116.6(8) . . ?
C48 N47 Pd2 114.3(6) . . ?
C49 N47 Pd2 128.4(6) . . ?
C4 N9 C8 124.7(8) . . ?
C4 N9 Pd1 117.3(6) . . ?
C8 N9 Pd1 118.1(6) . . ?
C33 C28 C29 119.8(8) . . ?
C33 C28 N2 121.7(8) . . ?
C29 C28 N2 118.5(8) . . ?
C11 N10 C12 122.0(7) . . ?
C11 N10 Pd1 115.6(6) . . ?
C12 N10 Pd1 122.3(6) . . ?
C40 N39 C65 119.7(7) . . ?
C40 N39 Pd2 115.5(6) . . ?
C65 N39 Pd2 124.8(5) . . ?
C29 C30 C31 120.7(9) . . ?
N9 C4 C5 119.3(8) . . ?
N9 C4 C3 114.6(8) . . ?
C5 C4 C3 126.1(8) . . ?
C30 C29 C28 119.9(8) . . ?
C3 N2 C28 121.4(7) . . ?
C3 N2 Pd1 115.0(6) . . ?
C28 N2 Pd1 123.5(6) . . ?
C69 C68 C67 117.9(8) . . ?
C69 C68 C71 120.1(8) . . ?
C67 C68 C71 121.8(8) . . ?
O36 C34 O35 125.6(8) . . ?
O36 C34 C31 119.3(8) . . ?
O35 C34 C31 115.0(8) . . ?
O73 C71 O72 125.2(8) . . ?
O73 C71 C68 118.9(8) . . ?
O72 C71 C68 115.9(8) . . ?
C53 C54 C49 120.1(9) . . ?
C45 C44 C43 119.9(10) . . ?
N46 C41 C42 120.5(9) . . ?
N46 C41 C40 113.1(7) . . ?
C42 C41 C40 126.3(8) . . ?
C32 C33 C28 119.6(8) . . ?
C6 C7 C8 119.7(8) . . ?
C32 C31 C30 119.1(8) . . ?
C32 C31 C34 120.8(8) . . ?
C30 C31 C34 120.1(8) . . ?
C44 C45 N46 119.0(9) . . ?
C44 C45 C48 126.6(8) . . ?
N46 C45 C48 114.3(7) . . ?
C33 C32 C31 120.9(8) . . ?
C53 C52 C51 119.2(8) . . ?
C53 C52 C55 121.9(8) . . ?
C51 C52 C55 118.9(8) . . ?
O27 C11 N10 127.4(9) . . ?
O27 C11 C8 120.7(8) . . ?
N10 C11 C8 111.9(7) . . ?
O64 C48 N47 127.4(9) . . ?
O64 C48 C45 120.6(8) . . ?
N47 C48 C45 111.9(7) . . ?
N9 C8 C7 117.9(8) . . ?
N9 C8 C11 114.0(7) . . ?
C7 C8 C11 128.1(8) . . ?
O74 C40 N39 128.2(10) . . ?
O74 C40 C41 120.6(8) . . ?
N39 C40 C41 111.2(8) . . ?
C66 C65 C70 119.8(9) . . ?
C66 C65 N39 120.9(9) . . ?
C70 C65 N39 118.7(8) . . ?
C7 C6 C5 120.9(8) . . ?
C52 C53 C54 120.7(8) . . ?
C16 C15 C14 119.5(9) . . ?
C16 C15 C18 120.2(9) . . ?
C14 C15 C18 120.2(8) . . ?
O37 C3 N2 127.8(9) . . ?
O37 C3 C4 120.0(8) . . ?
N2 C3 C4 112.2(7) . . ?
C66 C67 C68 120.7(9) . . ?
O57 C55 O56 126.7(8) . . ?
O57 C55 C52 118.2(8) . . ?
O56 C55 C52 115.0(8) . . ?
C15 C16 C17 120.8(9) . . ?
C44 C43 C42 118.6(9) . . ?
C65 C66 C67 120.0(9) . . ?
C6 C5 C4 117.5(8) . . ?
O20 C18 O19 125.5(8) . . ?
O20 C18 C15 119.0(8) . . ?
O19 C18 C15 115.6(8) . . ?
C50 C51 C52 120.4(8) . . ?
C13 C14 C15 120.3(9) . . ?
C16 C17 C12 119.8(8) . . ?
C13 C12 C17 119.1(8) . . ?
C13 C12 N10 122.9(9) . . ?
C17 C12 N10 117.6(8) . . ?
C14 C13 C12 120.3(9) . . ?
C41 C42 C43 118.9(9) . . ?
C68 C69 C70 121.8(9) . . ?
C49 C50 C51 119.9(8) . . ?
C50 C49 C54 119.6(8) . . ?
C50 C49 N47 118.7(9) . . ?
C54 C49 N47 121.7(9) . . ?
C69 C70 C65 119.6(9) . . ?
C23 N20 C20 125.8(11) . . ?
C23 N20 C19 118.4(9) . . ?
C20 N20 C19 115.6(10) . . ?
C24 O1 Pd1 127.6(6) . . ?
C23 O2 Pd2 125.5(7) . . ?
O2 C23 N20 124.2(10) . . ?
O2 C23 C26 117.8(9) . . ?
N20 C23 C26 117.8(9) . . ?
O1 C24 N25 118.3(10) . . ?
O1 C24 C36 120.3(9) . . ?
N25 C24 C36 121.4(10) . . ?
C24 N25 C25 123.7(10) . . ?
C24 N25 C37 121.8(10) . . ?
C25 N25 C37 114.5(10) . . ?

loop_
_geom_bond_atom_site_label_1
_geom_bond_atom_site_label_2
_geom_bond_distance
_geom_bond_site_symmetry_2
_geom_bond_publ_flag
Pd1 N9 1.919(8) . ?
Pd1 N10 2.032(7) . ?
Pd1 N2 2.033(7) . ?
Pd1 O1 2.055(6) . ?
Pd2 N46 1.910(7) . ?
Pd2 N47 2.022(8) . ?
Pd2 N39 2.034(7) . ?
Pd2 O2 2.074(7) . ?
Cu1 O35 1.932(6) . ?
Cu1 O72 1.948(6) 2_564 ?
Cu1 O56 1.970(6) . ?
Cu1 O19 1.976(6) 2 ?
Cu1 O77 2.155(6) . ?
Cu2 O36 1.960(6) . ?
Cu2 O57 1.968(6) . ?
Cu2 O20 1.994(6) 2 ?
Cu2 O73 2.007(6) 2_564 ?
Cu2 O90 2.110(6) . ?
O73 C71 1.256(11) . ?
O36 C34 1.246(11) . ?
O57 C55 1.240(11) . ?
O64 C48 1.221(11) . ?
O72 C71 1.272(11) . ?
O35 C34 1.276(11) . ?
N46 C41 1.324(12) . ?
N46 C45 1.367(11) . ?
O27 C11 1.239(11) . ?
O20 C18 1.256(11) . ?
O74 C40 1.223(11) . ?
O56 C55 1.275(11) . ?
O19 C18 1.260(11) . ?
O37 C3 1.233(11) . ?
N47 C48 1.374(12) . ?
N47 C49 1.401(11) . ?
N9 C4 1.329(11) . ?
N9 C8 1.341(11) . ?
C28 C33 1.406(13) . ?
C28 C29 1.411(13) . ?
C28 N2 1.422(11) . ?
N10 C11 1.335(11) . ?
N10 C12 1.428(11) . ?
N39 C40 1.356(11) . ?
N39 C65 1.422(11) . ?
C30 C29 1.367(13) . ?
C30 C31 1.415(13) . ?
C4 C5 1.411(13) . ?
C4 C3 1.512(13) . ?
N2 C3 1.324(12) . ?
C68 C69 1.371(14) . ?
C68 C67 1.400(14) . ?
C68 C71 1.480(12) . ?
C34 C31 1.478(12) . ?
C54 C53 1.392(13) . ?
C54 C49 1.398(14) . ?
C44 C45 1.358(13) . ?
C44 C43 1.402(15) . ?
C41 C42 1.355(14) . ?
C41 C40 1.535(14) . ?
C33 C32 1.384(13) . ?
C7 C6 1.380(13) . ?
C7 C8 1.394(12) . ?
C31 C32 1.393(14) . ?
C45 C48 1.509(13) . ?
C52 C53 1.374(13) . ?
C52 C51 1.409(13) . ?
C52 C55 1.483(12) . ?
C11 C8 1.509(12) . ?
C65 C66 1.368(14) . ?
C65 C70 1.392(14) . ?
C6 C5 1.391(14) . ?
C15 C16 1.375(14) . ?
C15 C14 1.404(13) . ?
C15 C18 1.495(12) . ?
C67 C66 1.397(13) . ?
C16 C17 1.382(13) . ?
C43 C42 1.424(15) . ?
C51 C50 1.389(13) . ?
C14 C13 1.383(14) . ?
C17 C12 1.417(13) . ?
C12 C13 1.387(14) . ?
C69 C70 1.386(13) . ?
C50 C49 1.389(14) . ?
N20 C23 1.281(13) . ?
N20 C20 1.442(15) . ?
N20 C19 1.485(16) . ?
O1 C24 1.283(12) . ?
O2 C23 1.235(11) . ?
C23 C26 1.530(15) . ?
C24 N25 1.307(13) . ?
C24 C36 1.474(16) . ?
N25 C25 1.461(15) . ?
N25 C37 1.477(17) . ?
